data_2102450
loop_
_publ_author_name
'Marsh, Richard E.'

_publ_section_title
;
 Space group <i>Cc</i>: an update
;
_journal_issue 2
_journal_name_full 'Acta Crystallographica Section B'
_journal_page_first 252
_journal_page_last 253
_journal_paper_doi 10.1107/S0108768104003878
_journal_volume 60
_journal_year 2004
_chemical_formula_moiety 'C22 H32 N4 Cl2 Pd, 2(C HCl3)'
_chemical_formula_sum 'C24 H34 Cl8 N4 Pd'
_space_group_crystal_system monoclinic
_space_group_IT_number 15
_space_group_name_Hall '-C 2yc'
_space_group_name_H-M_alt 'C 1 2/c 1'
_audit_creation_method CRYM
_cell_angle_alpha 90
_cell_angle_beta 91.98
_cell_angle_gamma 90
_cell_formula_units_Z 4
_cell_length_a 19.7343
_cell_length_b 11.0721
_cell_length_c 14.6680
_cell_volume 3203.047
_cod_data_source_file bk0142.cif
_cod_data_source_block XOKNUG
_cod_depositor_comments
;
 Updating space group information and adding the symmetry operation list.

 Antanas Vaitkus,
 2018-06-14

 Adding the _cell_formula_units_Z data item.

 Antanas Vaitkus,
 2017-08-05

  Added moiety chemical formula from Marsh (2004) paper.
  The summary chemical formula is calculated from moiety formula using
  AdHocParser
  (svn://www.crystallography.net/cod-tools/trunk/Formulae/AdHocParser.yp,
  revision 1441.)

  Andrius Merkys
  2013-11-11
;
_cod_original_sg_symbol_H-M C2/c
_cod_database_code 2102450

loop_
_space_group_symop_id
_space_group_symop_operation_xyz
1 x,y,z
2 -x,y,-z+1/2
3 -x,-y,-z
4 x,-y,z+1/2
5 x+1/2,y+1/2,z
6 -x+1/2,y+1/2,-z+1/2
7 -x+1/2,-y+1/2,-z
8 x+1/2,-y+1/2,z+1/2

loop_
_atom_site_label
_atom_site_type_symbol
_atom_site_fract_x
_atom_site_fract_y
_atom_site_fract_z
Pd1 Pd 0.50000 -0.14708 0.25000
Cl1 Cl 0.45540 -0.29020 0.34567
N1 N 0.53110 -0.00620 0.17130
C1 C 0.48340 0.04785 0.11540
C2 C 0.49780 0.15820 0.07540
C3 C 0.55900 0.21385 0.09230
C4 C 0.60650 0.15840 0.15040
C5 C 0.59140 0.04850 0.19005
C6 C 0.41600 -0.01375 0.09800
N2 N 0.36110 0.04195 0.15025
C7 C 0.29260 0.04620 0.10160
C8 C 0.24745 0.13150 0.15345
C9 C 0.29945 0.10010 0.00565
C10 C 0.25985 -0.07965 0.09325
C11 C 0.35935 -0.01230 0.24310
C23 C 0.40485 0.52330 0.13780
Cl3 Cl 0.34349 0.63828 0.12731
Cl4 Cl 0.41589 0.45485 0.03076
Cl5 Cl 0.38271 0.41525 0.21799
H1 H 0.46485 0.19560 0.03615
H2 H 0.56880 0.28875 0.06460
H3 H 0.64910 0.19530 0.16255
H4 H 0.42020 -0.09620 0.11505
H5 H 0.40430 -0.00845 0.03475
H6 H 0.20395 0.13530 0.12365
H7 H 0.24945 0.10280 0.21395
H8 H 0.26710 0.20985 0.15505
H9 H 0.25680 0.10280 -0.02495
H10 H 0.31785 0.17950 0.01070
H11 H 0.32975 0.05120 -0.02795
H12 H 0.21695 -0.07310 0.06225
H13 H 0.28830 -0.13145 0.05990
H14 H 0.25410 -0.11215 0.15240
H15 H 0.37085 -0.09535 0.23915
H16 H 0.31485 -0.00465 0.26485
H33 H 0.44615 0.55910 0.15890
